data_1507678
loop_
_publ_author_name
'Noujeim, Nadim'
'Zhu, Kelong'
'Vukotic, V. Nicholas'
'Loeb, Stephen J.'

_publ_section_title
;
 [2]Pseudorotaxanes from T-shaped benzimidazolium axles and [24]crown-8
 wheels.
;
_journal_issue 10
_journal_name_full 'Organic letters'
_journal_page_first 2484
_journal_page_last 2487
_journal_paper_doi 10.1021/ol300761q
_journal_volume 14
_journal_year 2012
_chemical_formula_sum 'C45 H59 B F4 N2 O9'
_chemical_formula_weight 858.75
_chemical_name_systematic
; 
 ? 
;
_space_group_IT_number 2
_symmetry_cell_setting triclinic
_symmetry_space_group_name_Hall '-P 1'
_symmetry_space_group_name_H-M 'P -1'
_atom_sites_solution_hydrogens geom
_atom_sites_solution_primary direct
_atom_sites_solution_secondary difmap
_audit_creation_method SHELXL-97
_cell_angle_alpha 73.9800(10)
_cell_angle_beta 76.2630(10)
_cell_angle_gamma 80.9970(10)
_cell_formula_units_Z 4
_cell_length_a 12.8588(14)
_cell_length_b 17.946(2)
_cell_length_c 20.717(2)
_cell_measurement_reflns_used 857
_cell_measurement_temperature 173(2)
_cell_measurement_theta_max 25.00
_cell_measurement_theta_min 1.75
_cell_volume 4442.4(8)
_computing_cell_refinement 'Bruker SAINT'
_computing_data_collection 'Bruker SMART'
_computing_data_reduction 'Bruker SHELXTL XPREP'
_computing_molecular_graphics 'Bruker SHELXTL XP'
_computing_publication_material 'Bruker SHELXTL XCIF'
_computing_structure_refinement 'SHELXL-97 (Sheldrick, 1997)'
_computing_structure_solution 'SHELXS-97 (Sheldrick, 1997)'
_diffrn_ambient_temperature 173(2)
_diffrn_measured_fraction_theta_full 0.993
_diffrn_measured_fraction_theta_max 0.993
_diffrn_measurement_device_type 'Bruker APEX-I CCD'
_diffrn_measurement_method 'phi and omega scans'
_diffrn_radiation_monochromator graphite
_diffrn_radiation_source 'fine-focus sealed tube'
_diffrn_radiation_type MoK\a
_diffrn_radiation_wavelength 0.71073
_diffrn_reflns_av_R_equivalents 0.0765
_diffrn_reflns_av_sigmaI/netI 0.0941
_diffrn_reflns_limit_h_max 15
_diffrn_reflns_limit_h_min -15
_diffrn_reflns_limit_k_max 21
_diffrn_reflns_limit_k_min -21
_diffrn_reflns_limit_l_max 24
_diffrn_reflns_limit_l_min -24
_diffrn_reflns_number 41299
_diffrn_reflns_theta_full 25.00
_diffrn_reflns_theta_max 25.00
_diffrn_reflns_theta_min 1.75
_exptl_absorpt_coefficient_mu 0.099
_exptl_absorpt_correction_T_max 0.7457
_exptl_absorpt_correction_T_min 0.6060
_exptl_absorpt_correction_type empirical
_exptl_absorpt_process_details sadabs
_exptl_crystal_colour colorless
_exptl_crystal_density_diffrn 1.284
_exptl_crystal_density_method 'not measured'
_exptl_crystal_description prism
_exptl_crystal_F_000 1824
_exptl_crystal_size_max 0.24
_exptl_crystal_size_mid 0.22
_exptl_crystal_size_min 0.16
_refine_diff_density_max 0.336
_refine_diff_density_min -0.271
_refine_diff_density_rms 0.056
_refine_ls_extinction_method none
_refine_ls_goodness_of_fit_ref 1.277
_refine_ls_hydrogen_treatment constr
_refine_ls_matrix_type full
_refine_ls_number_parameters 1171
_refine_ls_number_reflns 15541
_refine_ls_number_restraints 220
_refine_ls_restrained_S_all 1.276
_refine_ls_R_factor_all 0.1547
_refine_ls_R_factor_gt 0.1115
_refine_ls_shift/su_max 0.000
_refine_ls_shift/su_mean 0.000
_refine_ls_structure_factor_coef Fsqd
_refine_ls_weighting_details 'calc w=1/[\s^2^(Fo^2^)+(0.0375P)^2^+5.2868P] where P=(Fo^2^+2Fc^2^)/3'
_refine_ls_weighting_scheme calc
_refine_ls_wR_factor_gt 0.2109
_refine_ls_wR_factor_ref 0.2282
_reflns_number_gt 10447
_reflns_number_total 15541
_reflns_threshold_expression >2sigma(I)
_cod_data_source_file ol300761q_si_003.cif
_cod_data_source_block kz58
_cod_depositor_comments 'Adding full bibliography for 1507677--1507678.cif.'
_cod_original_cell_volume 4442.5(8)
_cod_original_sg_symbol_H-M P-1
_cod_database_code 1507678

loop_
_symmetry_equiv_pos_as_xyz
'x, y, z'
'-x, -y, -z'

loop_
_atom_site_label
_atom_site_type_symbol
_atom_site_fract_x
_atom_site_fract_y
_atom_site_fract_z
_atom_site_U_iso_or_equiv
_atom_site_adp_type
_atom_site_occupancy
_atom_site_symmetry_multiplicity
_atom_site_calc_flag
_atom_site_refinement_flags
_atom_site_disorder_assembly
_atom_site_disorder_group
N1 N 1.1310(3) 0.7412(2) 0.49921(18) 0.0227(8) Uani 1 1 d . . .
H1A H 1.1934 0.7195 0.5057 0.027 Uiso 1 1 calc R . .
N2 N 0.9817(3) 0.7668(2) 0.46365(18) 0.0215(8) Uani 1 1 d . . .
H2A H 0.9311 0.7637 0.4441 0.026 Uiso 1 1 calc R . .
C1 C 1.3739(5) 0.7743(3) 0.6612(3) 0.0479(15) Uani 1 1 d . . .
H1B H 1.4329 0.7594 0.6821 0.057 Uiso 1 1 calc R . .
C2 C 1.3114(4) 0.7196(3) 0.6596(3) 0.0420(14) Uani 1 1 d . . .
H2B H 1.3283 0.6674 0.6800 0.050 Uiso 1 1 calc R . .
C3 C 1.2242(4) 0.7409(3) 0.6285(3) 0.0343(12) Uani 1 1 d . . .
H3A H 1.1830 0.7030 0.6277 0.041 Uiso 1 1 calc R . .
C4 C 1.1974(4) 0.8187(3) 0.5982(2) 0.0266(11) Uani 1 1 d . . .
C5 C 1.2608(4) 0.8744(3) 0.5996(2) 0.0334(12) Uani 1 1 d . . .
H5A H 1.2444 0.9268 0.5794 0.040 Uiso 1 1 calc R . .
C6 C 1.3476(4) 0.8515(3) 0.6311(3) 0.0385(13) Uani 1 1 d . . .
H6A H 1.3893 0.8889 0.6321 0.046 Uiso 1 1 calc R . .
C7 C 1.0993(4) 0.8421(3) 0.5687(2) 0.0272(11) Uani 1 1 d . . .
C8 C 1.0742(3) 0.8019(2) 0.5260(2) 0.0207(10) Uani 1 1 d . . .
C9 C 0.9795(4) 0.8199(2) 0.5018(2) 0.0219(10) Uani 1 1 d . . .
C10 C 0.9037(4) 0.8815(3) 0.5156(2) 0.0254(10) Uani 1 1 d . . .
C11 C 0.9298(4) 0.9221(3) 0.5566(3) 0.0338(12) Uani 1 1 d . . .
H11A H 0.8830 0.9642 0.5669 0.041 Uiso 1 1 calc R . .
C12 C 1.0233(4) 0.9023(3) 0.5830(2) 0.0308(11) Uani 1 1 d . . .
H12A H 1.0352 0.9308 0.6114 0.037 Uiso 1 1 calc R . .
C13 C 0.8051(4) 0.9017(3) 0.4875(3) 0.0307(11) Uani 1 1 d . . .
C14 C 0.8088(4) 0.9044(3) 0.4188(3) 0.0357(12) Uani 1 1 d . . .
H14A H 0.8748 0.8963 0.3901 0.043 Uiso 1 1 calc R . .
C15 C 0.7160(5) 0.9190(3) 0.3930(3) 0.0498(16) Uani 1 1 d . . .
H15A H 0.7196 0.9211 0.3471 0.060 Uiso 1 1 calc R . .
C16 C 0.6186(5) 0.9305(3) 0.4353(4) 0.0568(18) Uani 1 1 d . . .
H16A H 0.5557 0.9392 0.4184 0.068 Uiso 1 1 calc R . .
C17 C 0.6135(4) 0.9292(3) 0.5023(4) 0.0568(18) Uani 1 1 d . . .
H17A H 0.5471 0.9380 0.5304 0.068 Uiso 1 1 calc R . .
C18 C 0.7057(4) 0.9151(3) 0.5288(3) 0.0437(14) Uani 1 1 d . . .
H18A H 0.7011 0.9146 0.5744 0.052 Uiso 1 1 calc R . .
C19 C 1.0736(3) 0.7218(3) 0.4619(2) 0.0223(10) Uani 1 1 d . . .
C20 C 1.1093(4) 0.6605(3) 0.4243(2) 0.0246(10) Uani 1 1 d . . .
C21 C 1.2034(4) 0.6666(3) 0.3750(3) 0.0335(12) Uani 1 1 d . . .
H21A H 1.2435 0.7086 0.3655 0.040 Uiso 1 1 calc R . .
C22 C 1.2365(4) 0.6084(3) 0.3401(3) 0.0384(13) Uani 1 1 d . . .
H22A H 1.2992 0.6119 0.3064 0.046 Uiso 1 1 calc R . .
C23 C 1.1783(4) 0.5457(3) 0.3545(3) 0.0353(12) Uani 1 1 d . . .
H23A H 1.2027 0.5063 0.3317 0.042 Uiso 1 1 calc R . .
C24 C 1.0839(4) 0.5414(3) 0.4027(3) 0.0329(12) Uani 1 1 d . . .
H24A H 1.0440 0.4993 0.4119 0.039 Uiso 1 1 calc R . .
C25 C 1.0477(4) 0.5993(3) 0.4377(2) 0.0316(11) Uani 1 1 d . . .
H25A H 0.9831 0.5969 0.4697 0.038 Uiso 1 1 calc R . .
O1 O 1.3566(3) 0.7250(2) 0.4586(2) 0.0460(10) Uani 1 1 d . . .
O2 O 1.2813(3) 0.5954(2) 0.5550(2) 0.0437(10) Uani 1 1 d . . .
O3 O 1.0620(3) 0.59613(18) 0.62342(17) 0.0341(8) Uani 1 1 d . . .
O4 O 0.8482(3) 0.64643(19) 0.60940(17) 0.0351(8) Uani 1 1 d . . .
O5 O 0.7842(3) 0.6928(2) 0.48047(19) 0.0420(9) Uani 1 1 d . . .
O6 O 0.8867(3) 0.7612(2) 0.34968(17) 0.0372(9) Uani 1 1 d . . .
O7 O 1.0711(3) 0.8440(2) 0.31940(18) 0.0442(9) Uani 1 1 d . . .
O8 O 1.2678(3) 0.8511(2) 0.3646(2) 0.0493(10) Uani 1 1 d . . .
C26 C 1.4278(4) 0.6595(4) 0.4829(3) 0.0564(18) Uani 1 1 d . . .
H26A H 1.4504 0.6659 0.5223 0.068 Uiso 1 1 calc R . .
H26B H 1.4913 0.6554 0.4473 0.068 Uiso 1 1 calc R . .
C27 C 1.3713(4) 0.5879(4) 0.5023(3) 0.0534(16) Uani 1 1 d . . .
H27A H 1.3484 0.5815 0.4629 0.064 Uiso 1 1 calc R . .
H27B H 1.4192 0.5425 0.5181 0.064 Uiso 1 1 calc R . .
C28 C 1.2242(4) 0.5280(3) 0.5787(3) 0.0466(15) Uani 1 1 d . . .
H28A H 1.2736 0.4818 0.5894 0.056 Uiso 1 1 calc R . .
H28B H 1.1900 0.5233 0.5432 0.056 Uiso 1 1 calc R . .
C29 C 1.1412(5) 0.5349(3) 0.6412(3) 0.0442(14) Uani 1 1 d . . .
H29A H 1.1083 0.4865 0.6614 0.053 Uiso 1 1 calc R . .
H29B H 1.1747 0.5452 0.6748 0.053 Uiso 1 1 calc R . .
C30 C 0.9757(4) 0.6012(3) 0.6807(3) 0.0383(13) Uani 1 1 d . . .
H30A H 1.0029 0.6122 0.7166 0.046 Uiso 1 1 calc R . .
H30B H 0.9447 0.5518 0.6990 0.046 Uiso 1 1 calc R . .
C31 C 0.8917(4) 0.6640(3) 0.6588(3) 0.0418(14) Uani 1 1 d . . .
H31A H 0.8352 0.6690 0.6982 0.050 Uiso 1 1 calc R . .
H31B H 0.9230 0.7132 0.6398 0.050 Uiso 1 1 calc R . .
C32 C 0.7534(4) 0.6963(3) 0.5973(3) 0.0453(14) Uani 1 1 d . . .
H32A H 0.7698 0.7501 0.5829 0.054 Uiso 1 1 calc R . .
H32B H 0.6994 0.6899 0.6396 0.054 Uiso 1 1 calc R . .
C33 C 0.7103(4) 0.6783(4) 0.5439(3) 0.0494(15) Uani 1 1 d . . .
H33A H 0.6961 0.6241 0.5576 0.059 Uiso 1 1 calc R . .
H33B H 0.6430 0.7101 0.5390 0.059 Uiso 1 1 calc R . .
C34 C 0.7349(4) 0.7030(3) 0.4238(3) 0.0466(15) Uani 1 1 d . . .
H34A H 0.6909 0.7525 0.4169 0.056 Uiso 1 1 calc R . .
H34B H 0.6889 0.6618 0.4326 0.056 Uiso 1 1 calc R . .
C35 C 0.8199(5) 0.7011(3) 0.3618(3) 0.0477(16) Uani 1 1 d . . .
H35A H 0.8625 0.6510 0.3682 0.057 Uiso 1 1 calc R . .
H35B H 0.7873 0.7081 0.3225 0.057 Uiso 1 1 calc R . .
C36 C 0.9674(5) 0.7646(4) 0.2881(3) 0.0516(16) Uani 1 1 d . . .
H36A H 0.9349 0.7613 0.2514 0.062 Uiso 1 1 calc R . .
H36B H 1.0217 0.7208 0.2954 0.062 Uiso 1 1 calc R . .
C37 C 1.0188(5) 0.8393(4) 0.2681(3) 0.0526(16) Uani 1 1 d . . .
H37A H 1.0706 0.8422 0.2252 0.063 Uiso 1 1 calc R . .
H37B H 0.9643 0.8830 0.2612 0.063 Uiso 1 1 calc R . .
C38 C 1.1354(5) 0.9076(4) 0.2965(3) 0.0573(17) Uani 1 1 d . . .
H38A H 1.0911 0.9557 0.2822 0.069 Uiso 1 1 calc R . .
H38B H 1.1911 0.9005 0.2573 0.069 Uiso 1 1 calc R . .
C39 C 1.1858(5) 0.9129(3) 0.3527(3) 0.0536(17) Uani 1 1 d . . .
H39A H 1.2162 0.9623 0.3404 0.064 Uiso 1 1 calc R . .
H39B H 1.1313 0.9107 0.3944 0.064 Uiso 1 1 calc R . .
C40 C 1.3296(6) 0.8610(4) 0.4094(3) 0.0621(19) Uani 1 1 d . . .
H40A H 1.2823 0.8678 0.4519 0.075 Uiso 1 1 calc R . .
H40B H 1.3669 0.9074 0.3885 0.075 Uiso 1 1 calc R . .
C41 C 1.4088(5) 0.7927(4) 0.4245(4) 0.068(2) Uani 1 1 d . . .
H41A H 1.4554 0.7854 0.3819 0.082 Uiso 1 1 calc R . .
H41B H 1.4531 0.8019 0.4529 0.082 Uiso 1 1 calc R . .
O1S O 1.3048(3) 1.0721(3) 0.2671(2) 0.0649(13) Uani 1 1 d . . .
C1S C 1.3148(6) 1.1510(4) 0.2625(4) 0.075(2) Uani 1 1 d . . .
H1SA H 1.2577 1.1707 0.2954 0.090 Uiso 1 1 calc R . .
H1SB H 1.3107 1.1829 0.2168 0.090 Uiso 1 1 calc R . .
C2S C 1.4235(6) 1.1526(4) 0.2782(4) 0.072(2) Uani 1 1 d . . .
H2SA H 1.4155 1.1656 0.3217 0.087 Uiso 1 1 calc R . .
H2SB H 1.4652 1.1901 0.2423 0.087 Uiso 1 1 calc R . .
C3S C 1.4770(6) 1.0699(5) 0.2814(4) 0.076(2) Uani 1 1 d . . .
H3SA H 1.5514 1.0703 0.2570 0.091 Uiso 1 1 calc R . .
H3SB H 1.4743 1.0402 0.3285 0.091 Uiso 1 1 calc R . .
C4S C 1.4112(5) 1.0376(4) 0.2472(3) 0.0590(17) Uani 1 1 d . . .
H4SA H 1.4354 1.0520 0.1977 0.071 Uiso 1 1 calc R . .
H4SB H 1.4149 0.9813 0.2629 0.071 Uiso 1 1 calc R . .
O2S O 1.5419(5) 0.5614(3) 0.3640(2) 0.0866(17) Uani 1 1 d . . .
C5S C 1.5596(7) 0.6246(5) 0.3068(4) 0.091(3) Uani 1 1 d . . .
H5SA H 1.6180 0.6515 0.3090 0.109 Uiso 1 1 calc R . .
H5SB H 1.4954 0.6610 0.3059 0.109 Uiso 1 1 calc R . .
C6S C 1.5863(7) 0.5956(4) 0.2466(4) 0.089(3) Uani 1 1 d . . .
H6SA H 1.6631 0.5941 0.2282 0.106 Uiso 1 1 calc R . .
H6SB H 1.5491 0.6284 0.2117 0.106 Uiso 1 1 calc R . .
C7S C 1.5520(9) 0.5178(5) 0.2680(4) 0.123(4) Uani 1 1 d . . .
H7SA H 1.4925 0.5160 0.2474 0.148 Uiso 1 1 calc R . .
H7SB H 1.6107 0.4808 0.2541 0.148 Uiso 1 1 calc R . .
C8S C 1.5191(6) 0.4994(4) 0.3416(4) 0.071(2) Uani 1 1 d . . .
H8SA H 1.4428 0.4933 0.3552 0.085 Uiso 1 1 calc R . .
H8SB H 1.5581 0.4512 0.3619 0.085 Uiso 1 1 calc R . .
O101 O 0.9218(3) 0.76224(19) 0.84372(17) 0.0339(8) Uani 1 1 d . . .
O102 O 0.8124(2) 0.69572(19) 0.97296(16) 0.0317(8) Uani 1 1 d . . .
O103 O 0.8536(3) 0.64607(18) 1.10915(17) 0.0339(8) Uani 1 1 d . . .
O104 O 1.0731(3) 0.59517(19) 1.12058(17) 0.0359(8) Uani 1 1 d . . .
O105 O 1.2984(3) 0.5984(2) 1.05798(19) 0.0399(9) Uani 1 1 d . . .
O106 O 1.3849(3) 0.7244(2) 0.96556(19) 0.0412(9) Uani 1 1 d . . .
O107 O 1.3026(3) 0.8518(2) 0.86943(18) 0.0388(9) Uani 1 1 d . . .
O108 O 1.1077(3) 0.8458(2) 0.82218(17) 0.0375(9) Uani 1 1 d . . .
C126 C 0.8622(4) 0.6977(3) 0.8549(3) 0.0405(13) Uani 1 1 d . . .
H12G H 0.9081 0.6494 0.8645 0.049 Uiso 1 1 calc R . .
H12H H 0.8351 0.7007 0.8143 0.049 Uiso 1 1 calc R . .
C127 C 0.7708(4) 0.6997(3) 0.9144(3) 0.0378(13) Uani 1 1 d . . .
H12I H 0.7239 0.7474 0.9043 0.045 Uiso 1 1 calc R . .
H12J H 0.7292 0.6560 0.9230 0.045 Uiso 1 1 calc R . .
C128 C 0.7309(4) 0.6908(3) 1.0331(3) 0.0380(13) Uani 1 1 d . . .
H12K H 0.7058 0.6393 1.0480 0.046 Uiso 1 1 calc R . .
H12L H 0.6703 0.7287 1.0234 0.046 Uiso 1 1 calc R . .
C129 C 0.7736(4) 0.7061(3) 1.0882(3) 0.0341(12) Uani 1 1 d . . .
H12M H 0.8042 0.7556 1.0717 0.041 Uiso 1 1 calc R . .
H12N H 0.7154 0.7092 1.1272 0.041 Uiso 1 1 calc R . .
C130 C 0.9037(4) 0.6632(3) 1.1563(3) 0.0354(12) Uani 1 1 d . . .
H13A H 0.8503 0.6699 1.1966 0.042 Uiso 1 1 calc R . .
H13B H 0.9371 0.7114 1.1356 0.042 Uiso 1 1 calc R . .
C131 C 0.9867(4) 0.5986(3) 1.1765(2) 0.0357(12) Uani 1 1 d . . .
H13C H 1.0131 0.6066 1.2140 0.043 Uiso 1 1 calc R . .
H13D H 0.9547 0.5496 1.1924 0.043 Uiso 1 1 calc R . .
C132 C 1.1542(4) 0.5353(3) 1.1391(3) 0.0431(14) Uani 1 1 d . . .
H13E H 1.1234 0.4858 1.1572 0.052 Uiso 1 1 calc R . .
H13F H 1.1831 0.5454 1.1747 0.052 Uiso 1 1 calc R . .
C133 C 1.2420(4) 0.5308(3) 1.0787(3) 0.0424(14) Uani 1 1 d . . .
H13G H 1.2913 0.4848 1.0902 0.051 Uiso 1 1 calc R . .
H13H H 1.2120 0.5267 1.0411 0.051 Uiso 1 1 calc R . .
C134 C 1.3986(4) 0.5880(3) 1.0124(3) 0.0493(15) Uani 1 1 d . . .
H13I H 1.3864 0.5776 0.9714 0.059 Uiso 1 1 calc R . .
H13J H 1.4429 0.5439 1.0343 0.059 Uiso 1 1 calc R . .
C135 C 1.4541(4) 0.6600(4) 0.9938(3) 0.0511(16) Uani 1 1 d . . .
H13K H 1.4717 0.6680 1.0343 0.061 Uiso 1 1 calc R . .
H13L H 1.5204 0.6551 0.9606 0.061 Uiso 1 1 calc R . .
C136 C 1.4380(4) 0.7926(4) 0.9339(3) 0.0520(16) Uani 1 1 d . . .
H13M H 1.4877 0.7860 0.8921 0.062 Uiso 1 1 calc R . .
H13N H 1.4791 0.8012 0.9644 0.062 Uiso 1 1 calc R . .
C137 C 1.3592(5) 0.8607(3) 0.9175(3) 0.0441(14) Uani 1 1 d . . .
H13O H 1.3086 0.8665 0.9592 0.053 Uiso 1 1 calc R . .
H13P H 1.3963 0.9075 0.8986 0.053 Uiso 1 1 calc R . .
C138 C 1.2221(4) 0.9145(3) 0.8561(3) 0.0413(13) Uani 1 1 d . . .
H13Q H 1.2536 0.9635 0.8434 0.050 Uiso 1 1 calc R . .
H13R H 1.1667 0.9135 0.8972 0.050 Uiso 1 1 calc R . .
C139 C 1.1731(5) 0.9086(3) 0.7995(3) 0.0452(14) Uani 1 1 d . . .
H13S H 1.1298 0.9569 0.7843 0.054 Uiso 1 1 calc R . .
H13T H 1.2295 0.9006 0.7609 0.054 Uiso 1 1 calc R . .
C140 C 1.0584(5) 0.8408(3) 0.7694(3) 0.0442(14) Uani 1 1 d . . .
H14B H 1.1115 0.8454 0.7268 0.053 Uiso 1 1 calc R . .
H14C H 1.0025 0.8835 0.7625 0.053 Uiso 1 1 calc R . .
C141 C 1.0107(4) 0.7652(3) 0.7872(3) 0.0426(14) Uani 1 1 d . . .
H14D H 0.9869 0.7595 0.7479 0.051 Uiso 1 1 calc R . .
H14E H 1.0647 0.7225 0.7989 0.051 Uiso 1 1 calc R . .
N101 N 1.1559(3) 0.7423(2) 1.00296(18) 0.0227(8) Uani 1 1 d . . .
H10F H 1.2186 0.7213 1.0095 0.027 Uiso 1 1 calc R . .
N102 N 1.0067(3) 0.7656(2) 0.96737(18) 0.0220(8) Uani 1 1 d . . .
H10G H 0.9565 0.7615 0.9480 0.026 Uiso 1 1 calc R . .
C101 C 1.3988(5) 0.7850(4) 1.1616(3) 0.0491(15) Uani 1 1 d . . .
H10A H 1.4588 0.7721 1.1817 0.059 Uiso 1 1 calc R . .
C102 C 1.3444(5) 0.7269(3) 1.1568(3) 0.0483(15) Uani 1 1 d . . .
H10B H 1.3684 0.6749 1.1730 0.058 Uiso 1 1 calc R . .
C103 C 1.2542(4) 0.7459(3) 1.1281(2) 0.0355(12) Uani 1 1 d . . .
H10C H 1.2167 0.7065 1.1261 0.043 Uiso 1 1 calc R . .
C104 C 1.2189(4) 0.8235(3) 1.1020(2) 0.0269(11) Uani 1 1 d . . .
C105 C 1.2764(4) 0.8810(3) 1.1071(2) 0.0329(12) Uani 1 1 d . . .
H10D H 1.2543 0.9332 1.0899 0.040 Uiso 1 1 calc R . .
C106 C 1.3648(4) 0.8617(3) 1.1368(3) 0.0415(13) Uani 1 1 d . . .
H10E H 1.4016 0.9007 1.1402 0.050 Uiso 1 1 calc R . .
C107 C 1.1223(4) 0.8440(2) 1.0715(2) 0.0234(10) Uani 1 1 d . . .
C108 C 1.0986(3) 0.8041(2) 1.0287(2) 0.0217(10) Uani 1 1 d . . .
C109 C 1.0039(3) 0.8206(2) 1.0043(2) 0.0206(10) Uani 1 1 d . . .
C110 C 0.9268(3) 0.8814(2) 1.0176(2) 0.0236(10) Uani 1 1 d . . .
C111 C 0.9516(4) 0.9224(2) 1.0589(2) 0.0272(11) Uani 1 1 d . . .
H11B H 0.9035 0.9638 1.0697 0.033 Uiso 1 1 calc R . .
C112 C 1.0453(4) 0.9044(3) 1.0848(2) 0.0290(11) Uani 1 1 d . . .
H11C H 1.0569 0.9341 1.1123 0.035 Uiso 1 1 calc R . .
C113 C 0.8267(4) 0.8998(2) 0.9909(2) 0.0256(10) Uani 1 1 d . . .
C114 C 0.8283(4) 0.9009(3) 0.9226(3) 0.0307(11) Uani 1 1 d . . .
H11D H 0.8934 0.8914 0.8936 0.037 Uiso 1 1 calc R . .
C115 C 0.7342(4) 0.9162(3) 0.8980(3) 0.0401(14) Uani 1 1 d . . .
H11E H 0.7361 0.9168 0.8527 0.048 Uiso 1 1 calc R . .
C116 C 0.6376(4) 0.9304(3) 0.9407(3) 0.0455(15) Uani 1 1 d . . .
H11F H 0.5742 0.9402 0.9244 0.055 Uiso 1 1 calc R . .
C117 C 0.6347(4) 0.9301(3) 1.0072(3) 0.0454(15) Uani 1 1 d . . .
H11G H 0.5692 0.9399 1.0357 0.055 Uiso 1 1 calc R . .
C118 C 0.7281(4) 0.9155(3) 1.0323(3) 0.0335(12) Uani 1 1 d . . .
H11H H 0.7249 0.9162 1.0774 0.040 Uiso 1 1 calc R . .
C119 C 1.0988(3) 0.7210(2) 0.9669(2) 0.0192(9) Uani 1 1 d . . .
C120 C 1.1326(3) 0.6584(3) 0.9318(2) 0.0242(10) Uani 1 1 d . . .
C121 C 1.2340(4) 0.6565(3) 0.8882(3) 0.0310(11) Uani 1 1 d . . .
H12B H 1.2787 0.6953 0.8811 0.037 Uiso 1 1 calc R . .
C122 C 1.2669(4) 0.5968(3) 0.8560(3) 0.0395(13) Uani 1 1 d . . .
H12C H 1.3339 0.5952 0.8267 0.047 Uiso 1 1 calc R . .
C123 C 1.2002(4) 0.5393(3) 0.8673(3) 0.0401(13) Uani 1 1 d . . .
H12D H 1.2233 0.4987 0.8458 0.048 Uiso 1 1 calc R . .
C124 C 1.1007(4) 0.5410(3) 0.9095(3) 0.0315(11) Uani 1 1 d . . .
H12E H 1.0564 0.5020 0.9163 0.038 Uiso 1 1 calc R . .
C125 C 1.0662(4) 0.6011(3) 0.9420(2) 0.0260(10) Uani 1 1 d . . .
H12F H 0.9986 0.6027 0.9706 0.031 Uiso 1 1 calc R . .
B1 B 0.6002(5) 0.6077(4) 0.7935(3) 0.0422(15) Uani 1 1 d DU . .
F1A F 0.5343(7) 0.6491(5) 0.7493(5) 0.067(2) Uani 0.80 1 d PDU A -1
F2A F 0.6559(6) 0.6581(5) 0.8087(5) 0.108(3) Uani 0.80 1 d PDU A -1
F3A F 0.5402(6) 0.5668(5) 0.8527(4) 0.077(2) Uani 0.80 1 d PDU A -1
F4A F 0.6741(6) 0.5577(5) 0.7621(5) 0.093(3) Uani 0.80 1 d PDU A -1
F1B F 0.554(2) 0.637(2) 0.7452(14) 0.075(11) Uani 0.20 1 d PDU A -2
F2B F 0.599(3) 0.657(2) 0.827(2) 0.196(19) Uani 0.20 1 d PDU A -2
F3B F 0.553(2) 0.5513(18) 0.8344(16) 0.127(16) Uani 0.20 1 d PDU A -2
F4B F 0.6958(19) 0.5843(18) 0.7733(13) 0.118(16) Uani 0.20 1 d PDU A -2
B2 B 1.6473(5) 0.8619(4) 0.2328(3) 0.0523(17) Uani 1 1 d DU . .
F5A F 1.5910(8) 0.9130(6) 0.1882(5) 0.106(3) Uani 0.80 1 d PDU B -1
F6A F 1.5967(7) 0.8564(6) 0.2984(3) 0.107(3) Uani 0.80 1 d PDU B -1
F7A F 1.6658(10) 0.7919(4) 0.2192(4) 0.151(5) Uani 0.80 1 d PDU B -1
F8A F 1.7441(6) 0.8912(5) 0.2233(5) 0.093(3) Uani 0.80 1 d PDU B -1
F5B F 1.5933(19) 0.891(2) 0.1845(12) 0.103(12) Uani 0.20 1 d PDU B -2
F6B F 1.630(3) 0.7880(14) 0.255(2) 0.164(16) Uani 0.20 1 d PDU B -2
F7B F 1.7474(17) 0.866(2) 0.2107(16) 0.119(15) Uani 0.20 1 d PDU B -2
F8B F 1.609(2) 0.894(2) 0.2825(15) 0.138(14) Uani 0.20 1 d PDU B -2

loop_
_atom_site_aniso_label
_atom_site_aniso_U_11
_atom_site_aniso_U_22
_atom_site_aniso_U_33
_atom_site_aniso_U_23
_atom_site_aniso_U_13
_atom_site_aniso_U_12
N1 0.0209(19) 0.021(2) 0.028(2) -0.0104(17) -0.0083(17) 0.0050(16)
N2 0.0183(19) 0.023(2) 0.027(2) -0.0117(17) -0.0061(16) -0.0011(15)
C1 0.055(4) 0.043(4) 0.054(4) -0.012(3) -0.032(3) 0.004(3)
C2 0.058(4) 0.029(3) 0.045(3) -0.009(3) -0.028(3) 0.004(3)
C3 0.045(3) 0.028(3) 0.035(3) -0.011(2) -0.011(2) -0.008(2)
C4 0.032(3) 0.028(3) 0.021(2) -0.010(2) -0.004(2) -0.003(2)
C5 0.040(3) 0.034(3) 0.031(3) -0.008(2) -0.011(2) -0.009(2)
C6 0.040(3) 0.043(3) 0.039(3) -0.016(3) -0.010(3) -0.012(3)
C7 0.037(3) 0.027(3) 0.018(2) -0.005(2) -0.003(2) -0.008(2)
C8 0.025(2) 0.016(2) 0.018(2) -0.0018(18) -0.0023(19) -0.0010(18)
C9 0.028(2) 0.018(2) 0.017(2) -0.0046(19) -0.0001(19) -0.0042(19)
C10 0.029(3) 0.021(3) 0.022(2) -0.002(2) -0.003(2) -0.001(2)
C11 0.040(3) 0.026(3) 0.037(3) -0.013(2) -0.008(2) 0.005(2)
C12 0.046(3) 0.022(3) 0.030(3) -0.013(2) -0.013(2) 0.002(2)
C13 0.031(3) 0.019(3) 0.041(3) -0.004(2) -0.009(2) 0.001(2)
C14 0.041(3) 0.026(3) 0.044(3) -0.016(2) -0.016(3) 0.008(2)
C15 0.060(4) 0.035(3) 0.068(4) -0.016(3) -0.041(4) 0.005(3)
C16 0.043(4) 0.037(4) 0.092(6) 0.000(3) -0.041(4) 0.001(3)
C17 0.028(3) 0.043(4) 0.081(5) 0.007(3) -0.006(3) 0.005(3)
C18 0.032(3) 0.035(3) 0.050(4) 0.004(3) -0.005(3) 0.007(2)
C19 0.022(2) 0.022(2) 0.022(2) -0.0015(19) -0.0037(19) -0.0050(19)
C20 0.025(2) 0.024(3) 0.029(3) -0.011(2) -0.010(2) 0.0013(19)
C21 0.029(3) 0.035(3) 0.041(3) -0.020(2) -0.001(2) -0.009(2)
C22 0.032(3) 0.042(3) 0.043(3) -0.025(3) 0.004(2) 0.000(2)
C23 0.044(3) 0.031(3) 0.039(3) -0.027(2) -0.008(2) 0.005(2)
C24 0.042(3) 0.025(3) 0.038(3) -0.013(2) -0.009(2) -0.008(2)
C25 0.028(3) 0.036(3) 0.030(3) -0.006(2) -0.005(2) -0.004(2)
O1 0.0276(19) 0.057(3) 0.055(3) -0.019(2) -0.0014(18) -0.0129(18)
O2 0.032(2) 0.042(2) 0.061(3) -0.028(2) -0.0048(18) 0.0047(17)
O3 0.0365(19) 0.0268(19) 0.038(2) -0.0039(16) -0.0102(16) -0.0036(15)
O4 0.037(2) 0.033(2) 0.037(2) -0.0143(16) -0.0050(16) -0.0013(16)
O5 0.0252(18) 0.053(2) 0.051(2) -0.0144(19) -0.0113(17) -0.0064(17)
O6 0.044(2) 0.044(2) 0.033(2) -0.0222(17) -0.0144(17) 0.0017(17)
O7 0.059(2) 0.038(2) 0.030(2) -0.0042(17) -0.0018(18) -0.0070(19)
O8 0.061(3) 0.042(2) 0.047(2) -0.020(2) 0.001(2) -0.016(2)
C26 0.019(3) 0.091(5) 0.057(4) -0.024(4) -0.004(3) 0.004(3)
C27 0.034(3) 0.066(4) 0.060(4) -0.024(3) -0.012(3) 0.015(3)
C28 0.044(3) 0.032(3) 0.069(4) -0.017(3) -0.020(3) 0.000(3)
C29 0.057(4) 0.023(3) 0.055(4) -0.001(3) -0.028(3) -0.003(3)
C30 0.044(3) 0.045(3) 0.029(3) -0.009(2) -0.002(2) -0.020(3)
C31 0.044(3) 0.047(4) 0.036(3) -0.020(3) 0.003(3) -0.011(3)
C32 0.035(3) 0.043(3) 0.046(3) -0.009(3) 0.013(3) -0.004(3)
C33 0.027(3) 0.055(4) 0.058(4) -0.003(3) -0.003(3) -0.009(3)
C34 0.037(3) 0.042(3) 0.069(4) -0.016(3) -0.021(3) -0.007(3)
C35 0.060(4) 0.038(3) 0.067(4) -0.029(3) -0.040(3) 0.003(3)
C36 0.069(4) 0.060(4) 0.035(3) -0.026(3) -0.021(3) 0.006(3)
C37 0.064(4) 0.066(4) 0.022(3) -0.013(3) -0.005(3) 0.008(3)
C38 0.067(4) 0.042(4) 0.048(4) -0.003(3) 0.008(3) -0.006(3)
C39 0.068(4) 0.032(3) 0.054(4) -0.017(3) 0.020(3) -0.022(3)
C40 0.086(5) 0.059(4) 0.047(4) -0.009(3) -0.002(4) -0.051(4)
C41 0.052(4) 0.088(6) 0.065(5) -0.008(4) -0.003(3) -0.042(4)
O1S 0.052(3) 0.054(3) 0.085(3) -0.008(2) -0.012(2) -0.013(2)
C1S 0.105(6) 0.042(4) 0.086(6) 0.001(4) -0.050(5) -0.006(4)
C2S 0.093(6) 0.080(5) 0.052(4) 0.000(4) -0.023(4) -0.049(5)
C3S 0.058(4) 0.112(7) 0.065(5) -0.014(5) -0.025(4) -0.022(4)
C4S 0.046(4) 0.079(5) 0.050(4) -0.015(4) -0.010(3) -0.001(3)
O2S 0.146(5) 0.059(3) 0.050(3) -0.011(3) -0.021(3) 0.003(3)
C5S 0.129(8) 0.067(5) 0.086(6) -0.028(5) -0.016(6) -0.033(5)
C6S 0.115(7) 0.065(5) 0.066(5) -0.009(4) 0.017(5) -0.016(5)
C7S 0.189(10) 0.110(7) 0.079(6) -0.067(6) 0.041(6) -0.066(7)
C8S 0.067(5) 0.047(4) 0.081(5) -0.007(4) -0.002(4) 0.007(3)
O101 0.0369(19) 0.033(2) 0.037(2) -0.0190(16) -0.0060(16) -0.0029(16)
O102 0.0282(18) 0.039(2) 0.0309(19) -0.0102(16) -0.0082(15) -0.0069(15)
O103 0.045(2) 0.0254(19) 0.035(2) -0.0099(15) -0.0118(17) -0.0049(16)
O104 0.039(2) 0.032(2) 0.033(2) 0.0012(16) -0.0112(17) -0.0035(16)
O105 0.0327(19) 0.033(2) 0.052(2) -0.0149(18) -0.0056(17) 0.0066(16)
O106 0.0282(19) 0.044(2) 0.051(2) -0.0125(19) -0.0060(17) -0.0066(17)
O107 0.041(2) 0.038(2) 0.039(2) -0.0167(17) -0.0013(17) -0.0088(17)
O108 0.046(2) 0.037(2) 0.0269(19) -0.0064(16) -0.0020(16) -0.0079(17)
C126 0.045(3) 0.043(3) 0.045(3) -0.023(3) -0.022(3) -0.002(3)
C127 0.035(3) 0.036(3) 0.051(3) -0.016(3) -0.020(3) -0.002(2)
C128 0.027(3) 0.037(3) 0.047(3) -0.004(3) -0.006(2) -0.011(2)
C129 0.032(3) 0.024(3) 0.039(3) -0.004(2) 0.003(2) -0.003(2)
C130 0.051(3) 0.026(3) 0.029(3) -0.009(2) 0.002(2) -0.014(2)
C131 0.053(3) 0.031(3) 0.026(3) -0.005(2) -0.007(2) -0.019(3)
C132 0.046(3) 0.030(3) 0.056(4) -0.003(3) -0.023(3) -0.006(2)
C133 0.052(3) 0.022(3) 0.057(4) -0.013(3) -0.021(3) 0.008(2)
C134 0.043(3) 0.043(4) 0.062(4) -0.020(3) -0.019(3) 0.021(3)
C135 0.028(3) 0.066(4) 0.053(4) -0.011(3) -0.006(3) 0.005(3)
C136 0.037(3) 0.064(4) 0.054(4) -0.008(3) -0.005(3) -0.022(3)
C137 0.053(4) 0.045(3) 0.038(3) -0.010(3) -0.001(3) -0.028(3)
C138 0.049(3) 0.030(3) 0.040(3) -0.009(2) 0.004(3) -0.011(3)
C139 0.053(4) 0.038(3) 0.036(3) 0.002(3) 0.000(3) -0.013(3)
C140 0.060(4) 0.046(3) 0.022(3) -0.005(2) -0.004(3) -0.006(3)
C141 0.051(3) 0.053(4) 0.025(3) -0.021(3) -0.004(3) 0.005(3)
N101 0.0181(19) 0.026(2) 0.026(2) -0.0098(17) -0.0072(16) 0.0019(16)
N102 0.0221(19) 0.021(2) 0.027(2) -0.0085(17) -0.0085(17) -0.0050(16)
C101 0.044(3) 0.061(4) 0.050(4) -0.014(3) -0.022(3) -0.006(3)
C102 0.058(4) 0.041(3) 0.049(4) -0.007(3) -0.028(3) 0.009(3)
C103 0.051(3) 0.026(3) 0.033(3) -0.005(2) -0.015(3) -0.007(2)
C104 0.033(3) 0.029(3) 0.020(2) -0.010(2) -0.001(2) -0.006(2)
C105 0.036(3) 0.038(3) 0.026(3) -0.011(2) -0.006(2) -0.005(2)
C106 0.042(3) 0.045(3) 0.043(3) -0.013(3) -0.011(3) -0.011(3)
C107 0.034(3) 0.016(2) 0.021(2) -0.0049(19) -0.004(2) -0.0064(19)
C108 0.024(2) 0.015(2) 0.023(2) -0.0029(19) -0.0013(19) -0.0054(18)
C109 0.024(2) 0.021(2) 0.017(2) -0.0045(19) -0.0006(19) -0.0098(19)
C110 0.024(2) 0.019(2) 0.024(2) -0.006(2) 0.0017(19) 0.0007(19)
C111 0.041(3) 0.013(2) 0.024(2) -0.0085(19) 0.000(2) 0.006(2)
C112 0.046(3) 0.026(3) 0.018(2) -0.007(2) -0.010(2) -0.005(2)
C113 0.028(2) 0.012(2) 0.034(3) -0.006(2) -0.002(2) 0.0010(19)
C114 0.029(3) 0.024(3) 0.044(3) -0.016(2) -0.010(2) 0.001(2)
C115 0.049(3) 0.026(3) 0.057(4) -0.023(3) -0.027(3) 0.012(2)
C116 0.037(3) 0.026(3) 0.082(5) -0.016(3) -0.027(3) -0.001(2)
C117 0.025(3) 0.029(3) 0.072(4) -0.009(3) -0.002(3) 0.006(2)
C118 0.034(3) 0.021(3) 0.037(3) -0.002(2) 0.001(2) 0.001(2)
C119 0.016(2) 0.015(2) 0.024(2) -0.0070(18) 0.0004(18) 0.0011(17)
C120 0.025(2) 0.021(2) 0.029(3) -0.008(2) -0.010(2) 0.0016(19)
C121 0.026(3) 0.033(3) 0.041(3) -0.023(2) -0.002(2) -0.007(2)
C122 0.028(3) 0.043(3) 0.050(3) -0.030(3) 0.003(2) 0.001(2)
C123 0.049(3) 0.035(3) 0.045(3) -0.028(3) -0.011(3) 0.005(3)
C124 0.037(3) 0.021(3) 0.039(3) -0.011(2) -0.004(2) -0.009(2)
C125 0.027(2) 0.023(3) 0.029(3) -0.012(2) -0.004(2) 0.002(2)
B1 0.037(3) 0.051(4) 0.034(3) -0.003(3) -0.010(3) -0.001(3)
F1A 0.058(4) 0.055(4) 0.090(5) 0.004(3) -0.046(4) -0.002(3)
F2A 0.098(5) 0.122(6) 0.130(6) -0.024(5) -0.058(4) -0.051(4)
F3A 0.044(3) 0.124(5) 0.043(4) 0.003(3) 0.003(3) -0.007(3)
F4A 0.079(4) 0.109(6) 0.081(5) -0.040(4) -0.009(4) 0.039(4)
F1B 0.079(18) 0.09(2) 0.032(13) 0.020(11) -0.016(11) 0.018(15)
F2B 0.26(5) 0.20(3) 0.22(4) -0.14(3) -0.12(3) 0.01(3)
F3B 0.12(2) 0.20(3) 0.035(18) 0.072(18) -0.025(14) -0.10(2)
F4B 0.058(11) 0.14(3) 0.062(18) 0.085(17) 0.019(12) 0.034(15)
B2 0.066(4) 0.067(5) 0.030(3) -0.015(3) -0.005(3) -0.027(4)
F5A 0.109(6) 0.130(6) 0.064(5) -0.023(4) -0.021(4) 0.032(5)
F6A 0.101(5) 0.196(8) 0.030(3) -0.023(4) 0.018(3) -0.094(6)
F7A 0.296(15) 0.062(4) 0.105(6) -0.038(4) -0.035(7) -0.023(6)
F8A 0.077(4) 0.110(5) 0.081(5) 0.005(4) -0.004(4) -0.043(4)
F5B 0.020(11) 0.27(4) 0.027(11) -0.047(15) 0.003(8) -0.037(17)
F6B 0.15(3) 0.099(13) 0.24(5) -0.029(17) 0.00(3) -0.089(19)
F7B 0.051(9) 0.24(4) 0.072(18) 0.01(2) -0.034(10) -0.081(18)
F8B 0.14(3) 0.21(3) 0.12(2) -0.12(2) -0.09(2) 0.04(3)

loop_
_atom_type_symbol
_atom_type_description
_atom_type_scat_dispersion_real
_atom_type_scat_dispersion_imag
_atom_type_scat_source
C C 0.0033 0.0016 'International Tables Vol C Tables 4.2.6.8 and 6.1.1.4'
H H 0.0000 0.0000 'International Tables Vol C Tables 4.2.6.8 and 6.1.1.4'
B B 0.0013 0.0007 'International Tables Vol C Tables 4.2.6.8 and 6.1.1.4'
N N 0.0061 0.0033 'International Tables Vol C Tables 4.2.6.8 and 6.1.1.4'
O O 0.0106 0.0060 'International Tables Vol C Tables 4.2.6.8 and 6.1.1.4'
F F 0.0171 0.0103 'International Tables Vol C Tables 4.2.6.8 and 6.1.1.4'

loop_
_geom_angle_atom_site_label_1
_geom_angle_atom_site_label_2
_geom_angle_atom_site_label_3
_geom_angle
C19 N1 C8 109.2(4)
C19 N1 H1A 125.4
C8 N1 H1A 125.4
C19 N2 C9 109.6(4)
C19 N2 H2A 125.2
C9 N2 H2A 125.2
C2 C1 C6 118.8(5)
C2 C1 H1B 120.6
C6 C1 H1B 120.6
C1 C2 C3 121.1(5)
C1 C2 H2B 119.5
C3 C2 H2B 119.5
C2 C3 C4 120.2(5)
C2 C3 H3A 119.9
C4 C3 H3A 119.9
C3 C4 C5 118.8(5)
C3 C4 C7 120.2(4)
C5 C4 C7 120.9(4)
C6 C5 C4 119.7(5)
C6 C5 H5A 120.2
C4 C5 H5A 120.2
C5 C6 C1 121.4(5)
C5 C6 H6A 119.3
C1 C6 H6A 119.3
C12 C7 C8 114.6(4)
C12 C7 C4 123.5(4)
C8 C7 C4 121.8(4)
C9 C8 N1 106.5(4)
C9 C8 C7 122.4(4)
N1 C8 C7 131.2(4)
C8 C9 N2 105.7(4)
C8 C9 C10 122.8(4)
N2 C9 C10 131.5(4)
C11 C10 C9 114.7(4)
C11 C10 C13 123.2(4)
C9 C10 C13 122.2(4)
C10 C11 C12 122.7(4)
C10 C11 H11A 118.7
C12 C11 H11A 118.7
C7 C12 C11 122.8(4)
C7 C12 H12A 118.6
C11 C12 H12A 118.6
C18 C13 C14 118.1(5)
C18 C13 C10 121.1(5)
C14 C13 C10 120.7(4)
C15 C14 C13 121.1(5)
C15 C14 H14A 119.5
C13 C14 H14A 119.5
C16 C15 C14 119.5(6)
C16 C15 H15A 120.2
C14 C15 H15A 120.2
C17 C16 C15 120.2(6)
C17 C16 H16A 119.9
C15 C16 H16A 119.9
C16 C17 C18 120.9(6)
C16 C17 H17A 119.6
C18 C17 H17A 119.6
C17 C18 C13 120.1(6)
C17 C18 H18A 119.9
C13 C18 H18A 119.9
N2 C19 N1 108.9(4)
N2 C19 C20 126.6(4)
N1 C19 C20 124.5(4)
C21 C20 C25 121.3(4)
C21 C20 C19 118.8(4)
C25 C20 C19 119.9(4)
C20 C21 C22 118.3(5)
C20 C21 H21A 120.8
C22 C21 H21A 120.8
C23 C22 C21 121.1(5)
C23 C22 H22A 119.4
C21 C22 H22A 119.4
C24 C23 C22 119.7(4)
C24 C23 H23A 120.1
C22 C23 H23A 120.1
C23 C24 C25 120.6(5)
C23 C24 H24A 119.7
C25 C24 H24A 119.7
C20 C25 C24 118.9(5)
C20 C25 H25A 120.5
C24 C25 H25A 120.5
C41 O1 C26 113.3(5)
C27 O2 C28 112.0(4)
C29 O3 C30 111.8(4)
C31 O4 C32 111.6(4)
C33 O5 C34 112.7(4)
C35 O6 C36 111.8(4)
C37 O7 C38 111.5(4)
C40 O8 C39 112.5(5)
O1 C26 C27 109.0(4)
O1 C26 H26A 109.9
C27 C26 H26A 109.9
O1 C26 H26B 109.9
C27 C26 H26B 109.9
H26A C26 H26B 108.3
O2 C27 C26 108.1(5)
O2 C27 H27A 110.1
C26 C27 H27A 110.1
O2 C27 H27B 110.1
C26 C27 H27B 110.1
H27A C27 H27B 108.4
O2 C28 C29 108.9(4)
O2 C28 H28A 109.9
C29 C28 H28A 109.9
O2 C28 H28B 109.9
C29 C28 H28B 109.9
H28A C28 H28B 108.3
O3 C29 C28 109.6(4)
O3 C29 H29A 109.8
C28 C29 H29A 109.8
O3 C29 H29B 109.8
C28 C29 H29B 109.8
H29A C29 H29B 108.2
O3 C30 C31 109.9(4)
O3 C30 H30A 109.7
C31 C30 H30A 109.7
O3 C30 H30B 109.7
C31 C30 H30B 109.7
H30A C30 H30B 108.2
O4 C31 C30 109.9(4)
O4 C31 H31A 109.7
C30 C31 H31A 109.7
O4 C31 H31B 109.7
C30 C31 H31B 109.7
H31A C31 H31B 108.2
O4 C32 C33 110.9(4)
O4 C32 H32A 109.5
C33 C32 H32A 109.5
O4 C32 H32B 109.5
C33 C32 H32B 109.5
H32A C32 H32B 108.1
O5 C33 C32 110.7(4)
O5 C33 H33A 109.5
C32 C33 H33A 109.5
O5 C33 H33B 109.5
C32 C33 H33B 109.5
H33A C33 H33B 108.1
O5 C34 C35 108.9(4)
O5 C34 H34A 109.9
C35 C34 H34A 109.9
O5 C34 H34B 109.9
C35 C34 H34B 109.9
H34A C34 H34B 108.3
O6 C35 C34 109.4(4)
O6 C35 H35A 109.8
C34 C35 H35A 109.8
O6 C35 H35B 109.8
C34 C35 H35B 109.8
H35A C35 H35B 108.2
O6 C36 C37 110.1(4)
O6 C36 H36A 109.6
C37 C36 H36A 109.6
O6 C36 H36B 109.6
C37 C36 H36B 109.6
H36A C36 H36B 108.1
O7 C37 C36 110.8(5)
O7 C37 H37A 109.5
C36 C37 H37A 109.5
O7 C37 H37B 109.5
C36 C37 H37B 109.5
H37A C37 H37B 108.1
O7 C38 C39 110.1(5)
O7 C38 H38A 109.6
C39 C38 H38A 109.6
O7 C38 H38B 109.6
C39 C38 H38B 109.6
H38A C38 H38B 108.2
O8 C39 C38 110.7(5)
O8 C39 H39A 109.5
C38 C39 H39A 109.5
O8 C39 H39B 109.5
C38 C39 H39B 109.5
H39A C39 H39B 108.1
O8 C40 C41 110.8(5)
O8 C40 H40A 109.5
C41 C40 H40A 109.5
O8 C40 H40B 109.5
C41 C40 H40B 109.5
H40A C40 H40B 108.1
O1 C41 C40 110.8(5)
O1 C41 H41A 109.5
C40 C41 H41A 109.5
O1 C41 H41B 109.5
C40 C41 H41B 109.5
H41A C41 H41B 108.1
C1S O1S C4S 106.1(5)
O1S C1S C2S 106.3(5)
O1S C1S H1SA 110.5
C2S C1S H1SA 110.5
O1S C1S H1SB 110.5
C2S C1S H1SB 110.5
H1SA C1S H1SB 108.7
C1S C2S C3S 104.1(5)
C1S C2S H2SA 110.9
C3S C2S H2SA 110.9
C1S C2S H2SB 110.9
C3S C2S H2SB 110.9
H2SA C2S H2SB 109.0
C4S C3S C2S 103.1(6)
C4S C3S H3SA 111.1
C2S C3S H3SA 111.1
C4S C3S H3SB 111.1
C2S C3S H3SB 111.1
H3SA C3S H3SB 109.1
O1S C4S C3S 103.8(5)
O1S C4S H4SA 111.0
C3S C4S H4SA 111.0
O1S C4S H4SB 111.0
C3S C4S H4SB 111.0
H4SA C4S H4SB 109.0
C5S O2S C8S 107.6(5)
O2S C5S C6S 108.2(6)
O2S C5S H5SA 110.1
C6S C5S H5SA 110.1
O2S C5S H5SB 110.1
C6S C5S H5SB 110.1
H5SA C5S H5SB 108.4
C5S C6S C7S 105.8(6)
C5S C6S H6SA 110.6
C7S C6S H6SA 110.6
C5S C6S H6SB 110.6
C7S C6S H6SB 110.6
H6SA C6S H6SB 108.7
C8S C7S C6S 106.9(6)
C8S C7S H7SA 110.3
C6S C7S H7SA 110.3
C8S C7S H7SB 110.3
C6S C7S H7SB 110.3
H7SA C7S H7SB 108.6
O2S C8S C7S 107.5(6)
O2S C8S H8SA 110.2
C7S C8S H8SA 110.2
O2S C8S H8SB 110.2
C7S C8S H8SB 110.2
H8SA C8S H8SB 108.5
C126 O101 C141 112.3(4)
C128 O102 C127 112.4(4)
C130 O103 C129 111.9(4)
C131 O104 C132 111.6(4)
C133 O105 C134 111.6(4)
C136 O106 C135 112.8(4)
C138 O107 C137 111.6(4)
C140 O108 C139 111.0(4)
O101 C126 C127 108.5(4)
O101 C126 H12G 110.0
C127 C126 H12G 110.0
O101 C126 H12H 110.0
C127 C126 H12H 110.0
H12G C126 H12H 108.4
O102 C127 C126 108.9(4)
O102 C127 H12I 109.9
C126 C127 H12I 109.9
O102 C127 H12J 109.9
C126 C127 H12J 109.9
H12I C127 H12J 108.3
O102 C128 C129 109.9(4)
O102 C128 H12K 109.7
C129 C128 H12K 109.7
O102 C128 H12L 109.7
C129 C128 H12L 109.7
H12K C128 H12L 108.2
O103 C129 C128 110.8(4)
O103 C129 H12M 109.5
C128 C129 H12M 109.5
O103 C129 H12N 109.5
C128 C129 H12N 109.5
H12M C129 H12N 108.1
O103 C130 C131 109.7(4)
O103 C130 H13A 109.7
C131 C130 H13A 109.7
O103 C130 H13B 109.7
C131 C130 H13B 109.7
H13A C130 H13B 108.2
O104 C131 C130 110.6(4)
O104 C131 H13C 109.5
C130 C131 H13C 109.5
O104 C131 H13D 109.5
C130 C131 H13D 109.5
H13C C131 H13D 108.1
O104 C132 C133 110.5(4)
O104 C132 H13E 109.5
C133 C132 H13E 109.5
O104 C132 H13F 109.5
C133 C132 H13F 109.5
H13E C132 H13F 108.1
O105 C133 C132 110.1(4)
O105 C133 H13G 109.6
C132 C133 H13G 109.6
O105 C133 H13H 109.6
C132 C133 H13H 109.6
H13G C133 H13H 108.2
O105 C134 C135 108.8(4)
O105 C134 H13I 109.9
C135 C134 H13I 109.9
O105 C134 H13J 109.9
C135 C134 H13J 109.9
H13I C134 H13J 108.3
O106 C135 C134 108.9(4)
O106 C135 H13K 109.9
C134 C135 H13K 109.9
O106 C135 H13L 109.9
C134 C135 H13L 109.9
H13K C135 H13L 108.3
O106 C136 C137 110.4(4)
O106 C136 H13M 109.6
C137 C136 H13M 109.6
O106 C136 H13N 109.6
C137 C136 H13N 109.6
H13M C136 H13N 108.1
O107 C137 C136 110.8(5)
O107 C137 H13O 109.5
C136 C137 H13O 109.5
O107 C137 H13P 109.5
C136 C137 H13P 109.5
H13O C137 H13P 108.1
O107 C138 C139 110.4(4)
O107 C138 H13Q 109.6
C139 C138 H13Q 109.6
O107 C138 H13R 109.6
C139 C138 H13R 109.6
H13Q C138 H13R 108.1
O108 C139 C138 110.4(4)
O108 C139 H13S 109.6
C138 C139 H13S 109.6
O108 C139 H13T 109.6
C138 C139 H13T 109.6
H13S C139 H13T 108.1
O108 C140 C141 110.9(4)
O108 C140 H14B 109.5
C141 C140 H14B 109.5
O108 C140 H14C 109.5
C141 C140 H14C 109.5
H14B C140 H14C 108.1
O101 C141 C140 110.3(4)
O101 C141 H14D 109.6
C140 C141 H14D 109.6
O101 C141 H14E 109.6
C140 C141 H14E 109.6
H14D C141 H14E 108.1
C119 N101 C108 109.4(3)
C119 N101 H10F 125.3
C108 N101 H10F 125.3
C119 N102 C109 109.3(4)
C119 N102 H10G 125.3
C109 N102 H10G 125.3
C106 C101 C102 120.2(5)
C106 C101 H10A 119.9
C102 C101 H10A 119.9
C101 C102 C103 120.0(5)
C101 C102 H10B 120.0
C103 C102 H10B 120.0
C102 C103 C104 120.6(5)
C102 C103 H10C 119.7
C104 C103 H10C 119.7
C103 C104 C105 118.0(5)
C103 C104 C107 120.7(4)
C105 C104 C107 121.3(4)
C106 C105 C104 121.1(5)
C106 C105 H10D 119.4
C104 C105 H10D 119.4
C101 C106 C105 120.1(5)
C101 C106 H10E 120.0
C105 C106 H10E 120.0
C112 C107 C108 114.1(4)
C112 C107 C104 122.2(4)
C108 C107 C104 123.7(4)
C109 C108 N101 106.1(4)
C109 C108 C107 123.0(4)
N101 C108 C107 130.9(4)
C108 C109 N102 105.9(4)
C108 C109 C110 122.7(4)
N102 C109 C110 131.4(4)
C111 C110 C109 114.4(4)
C111 C110 C113 122.9(4)
C109 C110 C113 122.7(4)
C110 C111 C112 122.8(4)
C110 C111 H11B 118.6
C112 C111 H11B 118.6
C107 C112 C111 123.0(4)
C107 C112 H11C 118.5
C111 C112 H11C 118.5
C118 C113 C114 117.9(5)
C118 C113 C110 121.4(4)
C114 C113 C110 120.8(4)
C115 C114 C113 120.8(5)
C115 C114 H11D 119.6
C113 C114 H11D 119.6
C116 C115 C114 119.8(5)
C116 C115 H11E 120.1
C114 C115 H11E 120.1
C117 C116 C115 120.2(5)
C117 C116 H11F 119.9
C115 C116 H11F 119.9
C116 C117 C118 120.6(5)
C116 C117 H11G 119.7
C118 C117 H11G 119.7
C117 C118 C113 120.7(5)
C117 C118 H11H 119.6
C113 C118 H11H 119.6
N102 C119 N101 109.2(4)
N102 C119 C120 125.4(4)
N101 C119 C120 125.3(4)
C125 C120 C121 120.2(4)
C125 C120 C119 120.5(4)
C121 C120 C119 119.3(4)
C122 C121 C120 119.5(4)
C122 C121 H12B 120.3
C120 C121 H12B 120.3
C121 C122 C123 119.8(5)
C121 C122 H12C 120.1
C123 C122 H12C 120.1
C124 C123 C122 121.2(5)
C124 C123 H12D 119.4
C122 C123 H12D 119.4
C123 C124 C125 119.7(5)
C123 C124 H12E 120.2
C125 C124 H12E 120.2
C120 C125 C124 119.8(4)
C120 C125 H12F 120.1
C124 C125 H12F 120.1
F1B B1 F4B 111.7(13)
F1B B1 F3B 111.0(13)
F4B B1 F3B 108.6(13)
F1B B1 F2B 109.9(13)
F4B B1 F2B 108.2(13)
F3B B1 F2B 107.3(13)
F1B B1 F3A 116.9(18)
F4B B1 F3A 120.5(13)
F3B B1 F3A 22.0(19)
F2B B1 F3A 86(2)
F1B B1 F4A 97.0(19)
F4B B1 F4A 31(2)
F3B B1 F4A 90.8(18)
F2B B1 F4A 138.5(19)
F3A B1 F4A 110.1(6)
F1B B1 F2A 114(2)
F4B B1 F2A 77.4(18)
F3B B1 F2A 127.7(19)
F2B B1 F2A 32.3(18)
F3A B1 F2A 109.6(6)
F4A B1 F2A 107.9(6)
F1B B1 F1A 12(2)
F4B B1 F1A 122.9(15)
F3B B1 F1A 108.8(19)
F2B B1 F1A 100(2)
F3A B1 F1A 110.1(6)
F4A B1 F1A 109.3(6)
F2A B1 F1A 109.8(6)
F7B B2 F8B 112.9(12)
F7B B2 F5B 112.0(12)
F8B B2 F5B 109.6(12)
F7B B2 F6B 108.2(13)
F8B B2 F6B 108.0(12)
F5B B2 F6B 105.9(12)
F7B B2 F7A 85.4(18)
F8B B2 F7A 141.0(17)
F5B B2 F7A 93.0(19)
F6B B2 F7A 33.5(17)
F7B B2 F6A 124.7(16)
F8B B2 F6A 30.5(17)
F5B B2 F6A 119.0(15)
F6B B2 F6A 77.5(17)
F7A B2 F6A 110.6(7)
F7B B2 F5A 110.4(18)
F8B B2 F5A 95.3(18)
F5B B2 F5A 18(2)
F6B B2 F5A 122(2)
F7A B2 F5A 110.6(7)
F6A B2 F5A 111.8(7)
F7B B2 F8A 24.6(18)
F8B B2 F8A 89.6(17)
F5B B2 F8A 116.0(16)
F6B B2 F8A 125.6(18)
F7A B2 F8A 109.1(7)
F6A B2 F8A 107.9(6)
F5A B2 F8A 106.7(7)

loop_
_geom_bond_atom_site_label_1
_geom_bond_atom_site_label_2
_geom_bond_distance
N1 C19 1.328(5)
N1 C8 1.386(5)
N1 H1A 0.8600
N2 C19 1.321(5)
N2 C9 1.390(5)
N2 H2A 0.8600
C1 C2 1.372(7)
C1 C6 1.379(7)
C1 H1B 0.9300
C2 C3 1.376(7)
C2 H2B 0.9300
C3 C4 1.390(6)
C3 H3A 0.9300
C4 C5 1.396(6)
C4 C7 1.482(6)
C5 C6 1.376(7)
C5 H5A 0.9300
C6 H6A 0.9300
C7 C12 1.385(6)
C7 C8 1.404(6)
C8 C9 1.384(6)
C9 C10 1.398(6)
C10 C11 1.386(6)
C10 C13 1.471(6)
C11 C12 1.395(7)
C11 H11A 0.9300
C12 H12A 0.9300
C13 C18 1.387(7)
C13 C14 1.400(7)
C14 C15 1.380(7)
C14 H14A 0.9300
C15 C16 1.371(8)
C15 H15A 0.9300
C16 C17 1.368(9)
C16 H16A 0.9300
C17 C18 1.381(8)
C17 H17A 0.9300
C18 H18A 0.9300
C19 C20 1.474(6)
C20 C21 1.383(6)
C20 C25 1.383(6)
C21 C22 1.389(6)
C21 H21A 0.9300
C22 C23 1.375(7)
C22 H22A 0.9300
C23 C24 1.373(7)
C23 H23A 0.9300
C24 C25 1.388(6)
C24 H24A 0.9300
C25 H25A 0.9300
O1 C41 1.408(7)
O1 C26 1.424(7)
O2 C27 1.409(6)
O2 C28 1.423(6)
O3 C29 1.408(6)
O3 C30 1.432(6)
O4 C31 1.401(6)
O4 C32 1.425(6)
O5 C33 1.411(6)
O5 C34 1.418(6)
O6 C35 1.416(6)
O6 C36 1.434(6)
O7 C37 1.413(6)
O7 C38 1.423(6)
O8 C40 1.417(7)
O8 C39 1.416(7)
C26 C27 1.487(8)
C26 H26A 0.9700
C26 H26B 0.9700
C27 H27A 0.9700
C27 H27B 0.9700
C28 C29 1.491(8)
C28 H28A 0.9700
C28 H28B 0.9700
C29 H29A 0.9700
C29 H29B 0.9700
C30 C31 1.487(7)
C30 H30A 0.9700
C30 H30B 0.9700
C31 H31A 0.9700
C31 H31B 0.9700
C32 C33 1.477(8)
C32 H32A 0.9700
C32 H32B 0.9700
C33 H33A 0.9700
C33 H33B 0.9700
C34 C35 1.481(8)
C34 H34A 0.9700
C34 H34B 0.9700
C35 H35A 0.9700
C35 H35B 0.9700
C36 C37 1.498(8)
C36 H36A 0.9700
C36 H36B 0.9700
C37 H37A 0.9700
C37 H37B 0.9700
C38 C39 1.492(8)
C38 H38A 0.9700
C38 H38B 0.9700
C39 H39A 0.9700
C39 H39B 0.9700
C40 C41 1.478(9)
C40 H40A 0.9700
C40 H40B 0.9700
C41 H41A 0.9700
C41 H41B 0.9700
O1S C1S 1.417(7)
O1S C4S 1.426(7)
C1S C2S 1.515(9)
C1S H1SA 0.9700
C1S H1SB 0.9700
C2S C3S 1.524(10)
C2S H2SA 0.9700
C2S H2SB 0.9700
C3S C4S 1.490(8)
C3S H3SA 0.9700
C3S H3SB 0.9700
C4S H4SA 0.9700
C4S H4SB 0.9700
O2S C5S 1.396(8)
O2S C8S 1.410(8)
C5S C6S 1.430(10)
C5S H5SA 0.9700
C5S H5SB 0.9700
C6S C7S 1.448(10)
C6S H6SA 0.9700
C6S H6SB 0.9700
C7S C8S 1.440(10)
C7S H7SA 0.9700
C7S H7SB 0.9700
C8S H8SA 0.9700
C8S H8SB 0.9700
O101 C126 1.424(6)
O101 C141 1.424(6)
O102 C128 1.417(6)
O102 C127 1.419(5)
O103 C130 1.411(6)
O103 C129 1.419(5)
O104 C131 1.410(6)
O104 C132 1.415(6)
O105 C133 1.422(6)
O105 C134 1.425(6)
O106 C136 1.414(6)
O106 C135 1.422(6)
O107 C138 1.419(6)
O107 C137 1.420(6)
O108 C140 1.417(6)
O108 C139 1.420(6)
C126 C127 1.491(7)
C126 H12G 0.9700
C126 H12H 0.9700
C127 H12I 0.9700
C127 H12J 0.9700
C128 C129 1.483(7)
C128 H12K 0.9700
C128 H12L 0.9700
C129 H12M 0.9700
C129 H12N 0.9700
C130 C131 1.489(7)
C130 H13A 0.9700
C130 H13B 0.9700
C131 H13C 0.9700
C131 H13D 0.9700
C132 C133 1.485(7)
C132 H13E 0.9700
C132 H13F 0.9700
C133 H13G 0.9700
C133 H13H 0.9700
C134 C135 1.488(8)
C134 H13I 0.9700
C134 H13J 0.9700
C135 H13K 0.9700
C135 H13L 0.9700
C136 C137 1.478(8)
C136 H13M 0.9700
C136 H13N 0.9700
C137 H13O 0.9700
C137 H13P 0.9700
C138 C139 1.489(7)
C138 H13Q 0.9700
C138 H13R 0.9700
C139 H13S 0.9700
C139 H13T 0.9700
C140 C141 1.494(7)
C140 H14B 0.9700
C140 H14C 0.9700
C141 H14D 0.9700
C141 H14E 0.9700
N101 C119 1.322(5)
N101 C108 1.392(5)
N101 H10F 0.8600
N102 C119 1.321(5)
N102 C109 1.396(5)
N102 H10G 0.8600
C101 C106 1.369(8)
C101 C102 1.381(8)
C101 H10A 0.9300
C102 C103 1.382(7)
C102 H10B 0.9300
C103 C104 1.392(6)
C103 H10C 0.9300
C104 C105 1.399(6)
C104 C107 1.477(6)
C105 C106 1.373(7)
C105 H10D 0.9300
C106 H10E 0.9300
C107 C112 1.390(6)
C107 C108 1.393(6)
C108 C109 1.386(6)
C109 C110 1.396(6)
C110 C111 1.387(6)
C110 C113 1.476(6)
C111 C112 1.390(6)
C111 H11B 0.9300
C112 H11C 0.9300
C113 C118 1.389(6)
C113 C114 1.403(6)
C114 C115 1.383(7)
C114 H11D 0.9300
C115 C116 1.376(8)
C115 H11E 0.9300
C116 C117 1.367(8)
C116 H11F 0.9300
C117 C118 1.379(7)
C117 H11G 0.9300
C118 H11H 0.9300
C119 C120 1.458(6)
C120 C125 1.379(6)
C120 C121 1.401(6)
C121 C122 1.375(6)
C121 H12B 0.9300
C122 C123 1.380(7)
C122 H12C 0.9300
C123 C124 1.370(7)
C123 H12D 0.9300
C124 C125 1.387(6)
C124 H12E 0.9300
C125 H12F 0.9300
B1 F1B 1.23(2)
B1 F4B 1.25(2)
B1 F3B 1.26(2)
B1 F2B 1.26(2)
B1 F3A 1.367(8)
B1 F4A 1.376(8)
B1 F2A 1.377(8)
B1 F1A 1.380(8)
B2 F7B 1.27(2)
B2 F8B 1.28(2)
B2 F5B 1.30(2)
B2 F6B 1.31(2)
B2 F7A 1.335(9)
B2 F6A 1.343(8)
B2 F5A 1.364(9)
B2 F8A 1.377(9)
